data_9016046
loop_
_publ_author_name
'Orlandi, P.'
'Biagioni, C.'
'Pasero, M.'
'Mellini, M.'

_publ_section_title
;
 Lavoisierite, Mn2+8[Al10(Mn3+Mg)][Si11P]O44(OH)12, a new mineral from
 Piedmont, Italy: the link between "ardennite" and sursassite
;
_journal_name_full 'Physics and Chemistry of Minerals'
_journal_page_first 239
_journal_page_last 249
_journal_paper_doi 10.1007/s00269-013-0564-x
_journal_volume 40
_journal_year 2013
_chemical_compound_source 'Piedmontese Nappe from Punta Gensane, Viu Valley, Western Alps, Italy'
_chemical_formula_sum 'Al9.84 Ca0.84 H12 Mg2.6 Mn6.72 O56 P0.5 Si11.5'
_chemical_name_mineral Lavoisierite
_space_group_IT_number 59
_symmetry_space_group_name_Hall '-P 2c 2bc'
_symmetry_space_group_name_H-M 'P n m m :2'
_cell_angle_alpha 90
_cell_angle_beta 90
_cell_angle_gamma 90
_cell_formula_units_Z 2
_cell_length_a 8.6891
_cell_length_b 5.7755
_cell_length_c 36.9504
_cell_volume 1854.315
_database_code_amcsd 0019788
_exptl_crystal_density_diffrn 3.543
_cod_original_sg_symbol_H-M 'P n m m'
_cod_original_formula_sum 'Mn6.72 Ca.84 Mg2.6 Al9.84 Si11.5 P.5 O56 H12'
_cod_database_code 9016046

loop_
_space_group_symop_operation_xyz
x,y,z
x,y,1/2-z
-x,-y,1/2+z
x,1/2-y,z
-x,1/2+y,-z
-x,1/2+y,1/2+z
x,1/2-y,1/2-z
-x,-y,-z

loop_
_atom_site_label
_atom_site_fract_x
_atom_site_fract_y
_atom_site_fract_z
_atom_site_occupancy
_atom_site_U_iso_or_equiv
_atom_site_type_symbol
_atom_site_attached_hydrogens
MnA1 0.86890 0.25000 0.70330 0.58000 0.00770 Mn 0
CaA1 0.86890 0.25000 0.70330 0.42000 0.00770 Ca 0
MnA2 0.42670 0.75000 0.70586 0.70000 0.00680 Mn 0
MgA2 0.42670 0.75000 0.70586 0.30000 0.00680 Mg 0
MnA3 0.78410 0.75000 0.45668 0.74000 0.00730 Mn 0
MgA3 0.78410 0.75000 0.45668 0.26000 0.00730 Mg 0
MnA4 0.75810 0.75000 0.54683 0.76000 0.00650 Mn 0
MgA4 0.75810 0.75000 0.54683 0.24000 0.00650 Mg 0
MnM1 0.13270 0.00550 0.75000 0.50000 0.00540 Mn 0
MgM1 0.13270 0.00550 0.75000 0.50000 0.00540 Mg 0
AlM2 0.50000 0.00000 0.50000 0.98000 0.00500 Al 0
MnM2 0.50000 0.00000 0.50000 0.02000 0.00500 Mn 0
AlM3 0.81660 0.00010 0.62447 0.97000 0.00320 Al 0
MnM3 0.81660 0.00010 0.62447 0.03000 0.00320 Mn 0
AlM4 0.31530 -0.00120 0.62469 1.00000 0.00370 Al 0
SiT1 0.42130 0.75000 0.42329 1.00000 0.00350 Si 0
SiT2 0.05220 0.75000 0.67290 1.00000 0.00330 Si 0
SiT3 0.53840 0.25000 0.67216 1.00000 0.00370 Si 0
SiT4 0.77230 0.75000 0.75000 0.50000 0.00440 Si 0
PT4 0.77230 0.75000 0.75000 0.50000 0.00440 P 0
SiT5 0.09320 0.75000 0.57618 1.00000 0.00320 Si 0
SiT6 0.84410 0.25000 0.50173 1.00000 0.00520 Si 0
SiT7 0.48000 0.25000 0.75000 1.00000 0.00400 Si 0
O1 0.43960 0.01640 0.66670 1.00000 0.00520 O 0
O-H2 0.96450 0.25000 0.53610 1.00000 0.00810 O 1
O3 0.67050 0.75000 0.71540 1.00000 0.01210 O 0
O4 0.94640 -0.02410 0.66570 1.00000 0.00570 O 0
O5 0.50950 0.75000 0.46340 1.00000 0.00590 O 0
O6 0.11590 0.25000 0.71580 1.00000 0.01020 O 0
O7 0.92680 0.75000 0.59760 1.00000 0.00590 O 0
O8 0.70380 0.25000 0.65060 1.00000 0.00530 O 0
O9 0.59740 0.25000 0.71540 1.00000 0.00680 O 0
O10 0.74020 -0.98770 0.50070 1.00000 0.00880 O 0
O-H11 0.92890 0.25000 0.60660 1.00000 0.00610 O 1
O-H12 0.43120 0.75000 0.60650 1.00000 0.00500 O 1
O-H13 0.70330 0.75000 0.64180 1.00000 0.00550 O 1
O14 0.19230 -0.01740 0.58240 1.00000 0.00640 O 0
O15 0.19740 0.75000 0.64490 1.00000 0.00460 O 0
O16 0.56720 0.75000 0.39530 1.00000 0.00590 O 0
O17 0.13810 0.75000 0.71340 1.00000 0.01110 O 0
O-H18 0.48640 0.25000 0.46650 1.00000 0.00730 O 1
O-H19 0.19860 0.25000 0.64180 1.00000 0.00620 O 1
O20 0.31370 -0.02450 0.41670 1.00000 0.00510 O 0
O21 0.96270 0.25000 0.46680 1.00000 0.00660 O 0
O22 0.87690 -0.02510 0.75000 1.00000 0.01510 O 0
O23 0.38120 0.01000 0.75000 1.00000 0.00670 O 0

loop_
_cod_changelog_entry_id
_cod_changelog_entry_author
_cod_changelog_entry_date
_cod_changelog_entry_text
1
;cod-tools version 3.8.0
Id: cif_guess_AMCSD_atom_types 9574 2023-05-10 09:00:05Z saulius
;
2023-05-10T18:56:38+03:00
;Derived atom types and hydrogen counts
from atom names that follow the AMCSD naming convention
(Wat == water, O-H == hydroxyl).
;

loop_
_cod_related_entry_id
_cod_related_entry_database
_cod_related_entry_code
1 AMCSD 0019788
